data_2240408
loop_
_publ_author_name
'Honkeldieva, Muhabbat'
'Talipov, Samat'
'Mardanov, Rustam'
'Ibragimov, Bakhtiyar'

_publ_section_title
;
 Molecular and crystal structure of gossypol tetramethyl ether with an
 unknown solvate
;
_journal_coeditor_code CV5482
_journal_issue 2
_journal_name_full 'Acta Crystallographica Section E'
_journal_page_first 184
_journal_page_last 187
_journal_paper_doi 10.1107/S2056989015000171
_journal_volume 71
_journal_year 2015
_chemical_formula_iupac 'C34 H38 O8'
_chemical_formula_moiety 'C34 H38 O8'
_chemical_formula_sum 'C34 H38 O8'
_chemical_formula_weight 574.64
_chemical_name_common 'Gossypol hemiacetal tetramethyl ether'
_chemical_name_systematic
5,5'-Diisopropyl-2,2',3,3'-tetramethoxy-7,7'-dimethyl-2<i>H</i>,2'<i>H</i>-8,8'-bi[naphtho[1,8-<i>bc</i>]furan]-4,4'-diol
_space_group_IT_number 60
_space_group_name_Hall '-P 2n 2ab'
_space_group_name_H-M_alt 'P b c n'
_symmetry_cell_setting orthorhombic
_symmetry_space_group_name_Hall '-P 2n 2ab'
_symmetry_space_group_name_H-M 'P b c n'
_atom_sites_solution_hydrogens geom
_atom_sites_solution_primary direct
_atom_sites_solution_secondary difmap
_audit_creation_method SHELXL-97
_cell_angle_alpha 90.00
_cell_angle_beta 90.00
_cell_angle_gamma 90.00
_cell_formula_units_Z 4
_cell_length_a 19.7086(5)
_cell_length_b 20.3099(7)
_cell_length_c 8.8443(4)
_cell_measurement_reflns_used 2468
_cell_measurement_temperature 293(2)
_cell_measurement_theta_max 70.5961
_cell_measurement_theta_min 4.3492
_cell_volume 3540.2(2)
_computing_cell_refinement
;
CrysAlisPro (Oxford Diffraction, 2009)
;
_computing_data_collection
;
CrysAlisPro (Oxford Diffraction, 2009)
;
_computing_data_reduction
;
CrysAlisPro (Oxford Diffraction, 2009)
;
_computing_molecular_graphics
;
XP in SHELXTL (Sheldrick, 2008)
;
_computing_publication_material
;
SHELXL97 (Sheldrick, 2008)
;
_computing_structure_refinement
;
SHELXL97 (Sheldrick, 2008)
;
_computing_structure_solution
;
SHELXS97 (Sheldrick, 2008)
;
_diffrn_ambient_temperature 293(2)
_diffrn_detector_area_resol_mean 10.2576
_diffrn_measured_fraction_theta_full 0.971
_diffrn_measured_fraction_theta_max 0.971
_diffrn_measurement_device_type 'Oxford Diffraction Xcalibur Ruby'
_diffrn_measurement_method '\w scans'
_diffrn_radiation_monochromator graphite
_diffrn_radiation_source 'fine-focus sealed tube'
_diffrn_radiation_type CuK\a
_diffrn_radiation_wavelength 1.54184
_diffrn_reflns_av_R_equivalents 0.0487
_diffrn_reflns_av_sigmaI/netI 0.0416
_diffrn_reflns_limit_h_max 24
_diffrn_reflns_limit_h_min -23
_diffrn_reflns_limit_k_max 24
_diffrn_reflns_limit_k_min -22
_diffrn_reflns_limit_l_max 10
_diffrn_reflns_limit_l_min -10
_diffrn_reflns_number 12345
_diffrn_reflns_theta_full 71.04
_diffrn_reflns_theta_max 71.04
_diffrn_reflns_theta_min 4.35
_diffrn_standards_number 0
_exptl_absorpt_coefficient_mu 0.623
_exptl_absorpt_correction_T_max 1.00000
_exptl_absorpt_correction_T_min 0.91345
_exptl_absorpt_correction_type multi-scan
_exptl_absorpt_process_details
;
(SCALE3  ABSPACK in CrysAlisPro; Oxford Diffraction, 2009)
;
_exptl_crystal_colour white
_exptl_crystal_density_diffrn 1.078
_exptl_crystal_density_method 'not measured'
_exptl_crystal_description prism
_exptl_crystal_F_000 1224
_exptl_crystal_size_max 0.35
_exptl_crystal_size_mid 0.28
_exptl_crystal_size_min 0.26
_platon_squeeze_details
;
?
;
_refine_diff_density_max 0.241
_refine_diff_density_min -0.169
_refine_ls_extinction_coef 0.00096(17)
_refine_ls_extinction_expression Fc^*^=kFc[1+0.001xFc^2^\l^3^/sin(2\q)]^-1/4^
_refine_ls_extinction_method SHELXL
_refine_ls_goodness_of_fit_ref 0.928
_refine_ls_hydrogen_treatment mixed
_refine_ls_matrix_type full
_refine_ls_number_parameters 200
_refine_ls_number_reflns 3340
_refine_ls_number_restraints 0
_refine_ls_restrained_S_all 0.928
_refine_ls_R_factor_all 0.1004
_refine_ls_R_factor_gt 0.0560
_refine_ls_shift/su_max 0.000
_refine_ls_shift/su_mean 0.000
_refine_ls_structure_factor_coef Fsqd
_refine_ls_weighting_details 'calc w=1/[\s^2^(Fo^2^)+(0.0932P)^2^] where P=(Fo^2^+2Fc^2^)/3'
_refine_ls_weighting_scheme calc
_refine_ls_wR_factor_gt 0.1426
_refine_ls_wR_factor_ref 0.1618
_reflns_number_gt 1826
_reflns_number_total 3340
_reflns_threshold_expression >2sigma(I)
_cod_data_source_file cv5482sup1.cf
_cod_data_source_block I
_cod_database_code 2240408
_cod_database_fobs_code 2240408

loop_
_symmetry_equiv_pos_as_xyz
'x, y, z'
'-x+1/2, -y+1/2, z+1/2'
'x+1/2, -y+1/2, -z'
'-x, y, -z+1/2'
'-x, -y, -z'
'x-1/2, y-1/2, -z-1/2'
'-x-1/2, y-1/2, z'
'x, -y, z-1/2'

loop_
_atom_site_type_symbol
_atom_site_label
_atom_site_fract_x
_atom_site_fract_y
_atom_site_fract_z
_atom_site_U_iso_or_equiv
_atom_site_adp_type
_atom_site_calc_flag
_atom_site_refinement_flags
_atom_site_occupancy
_atom_site_symmetry_multiplicity
O O1 0.06600(7) 0.08142(8) 0.91284(19) 0.0592(5) Uani d . 1 1
O O2 0.12998(9) -0.01420(8) 0.8665(2) 0.0664(5) Uani d . 1 1
O O3 0.29694(8) 0.05026(10) 0.9636(2) 0.0735(6) Uani d . 1 1
O O4 0.35682(9) 0.13669(12) 0.7953(3) 0.0731(6) Uani d . 1 1
C C1 0.08110(10) 0.12972(12) 0.8095(3) 0.0487(6) Uani d . 1 1
C C2 0.03731(10) 0.17024(12) 0.7358(3) 0.0486(6) Uani d . 1 1
C C3 0.06794(11) 0.21591(12) 0.6321(3) 0.0521(6) Uani d . 1 1
C C4 0.13705(10) 0.22063(12) 0.6150(2) 0.0503(6) Uani d . 1 1
H H4A 0.1545 0.2512 0.5472 0.060 Uiso calc R 1 1
C C5 0.25535(11) 0.18076(12) 0.6976(2) 0.0498(6) Uani d . 1 1
C C6 0.28733(10) 0.13639(12) 0.7919(3) 0.0518(6) Uani d . 1 1
C C7 0.25350(11) 0.08978(12) 0.8849(3) 0.0532(6) Uani d . 1 1
C C8 0.18412(11) 0.08864(11) 0.8835(2) 0.0482(6) Uani d . 1 1
C C9 0.15172(10) 0.13466(11) 0.7923(2) 0.0465(5) Uani d . 1 1
C C10 0.18240(10) 0.18039(12) 0.6973(2) 0.0463(6) Uani d . 1 1
C C11 0.02224(12) 0.25791(16) 0.5367(3) 0.0750(9) Uani d . 1 1
H H11B 0.0492 0.2873 0.4766 0.113 Uiso calc R 1 1
H H11C -0.0073 0.2830 0.6009 0.113 Uiso calc R 1 1
H H11A -0.0044 0.2303 0.4716 0.113 Uiso calc R 1 1
C C12 0.12826(11) 0.04508(13) 0.9467(3) 0.0575(7) Uani d . 1 1
H H12 0.1337 0.0379 1.0556 0.069 Uiso calc R 1 1
C C13 0.29419(11) 0.22682(14) 0.5945(3) 0.0618(7) Uani d . 1 1
H H13 0.2602 0.2522 0.5385 0.074 Uiso calc R 1 1
C C14 0.33502(14) 0.18881(18) 0.4773(3) 0.0909(10) Uani d . 1 1
H H14A 0.3052 0.1608 0.4204 0.136 Uiso calc R 1 1
H H14C 0.3686 0.1624 0.5273 0.136 Uiso calc R 1 1
H H14B 0.3570 0.2192 0.4102 0.136 Uiso calc R 1 1
C C15 0.33765(15) 0.27649(16) 0.6781(4) 0.0922(11) Uani d . 1 1
H H15B 0.3096 0.3020 0.7448 0.138 Uiso calc R 1 1
H H15A 0.3592 0.3052 0.6065 0.138 Uiso calc R 1 1
H H15C 0.3716 0.2538 0.7357 0.138 Uiso calc R 1 1
C C16 0.26946(16) 0.00777(18) 1.0766(4) 0.1007(12) Uani d . 1 1
H H16C 0.3057 -0.0154 1.1260 0.151 Uiso calc R 1 1
H H16A 0.2393 -0.0233 1.0301 0.151 Uiso calc R 1 1
H H16B 0.2450 0.0334 1.1496 0.151 Uiso calc R 1 1
C C17 0.08064(15) -0.06108(16) 0.9165(4) 0.0945(11) Uani d . 1 1
H H17B 0.0860 -0.1014 0.8610 0.142 Uiso calc R 1 1
H H17A 0.0359 -0.0438 0.8997 0.142 Uiso calc R 1 1
H H17C 0.0869 -0.0695 1.0224 0.142 Uiso calc R 1 1
H H4 0.3667(18) 0.1176(19) 0.854(4) 0.103(15) Uiso d . 1 1

loop_
_atom_site_aniso_label
_atom_site_aniso_U_11
_atom_site_aniso_U_22
_atom_site_aniso_U_33
_atom_site_aniso_U_12
_atom_site_aniso_U_13
_atom_site_aniso_U_23
O1 0.0420(8) 0.0675(11) 0.0681(11) 0.0003(8) 0.0123(8) 0.0175(9)
O2 0.0564(10) 0.0584(11) 0.0845(13) -0.0061(8) 0.0122(9) 0.0081(10)
O3 0.0514(10) 0.0864(14) 0.0826(13) 0.0050(9) -0.0047(9) 0.0296(11)
O4 0.0407(10) 0.0939(16) 0.0847(15) -0.0017(9) -0.0052(9) 0.0252(13)
C1 0.0415(12) 0.0552(14) 0.0493(13) -0.0065(10) 0.0090(10) 0.0020(12)
C2 0.0375(11) 0.0582(14) 0.0501(13) 0.0007(11) 0.0027(10) -0.0023(12)
C3 0.0425(12) 0.0617(15) 0.0519(13) 0.0020(11) 0.0005(10) 0.0027(12)
C4 0.0432(12) 0.0590(15) 0.0487(13) -0.0012(11) 0.0035(10) 0.0063(11)
C5 0.0394(11) 0.0610(15) 0.0489(13) -0.0040(10) 0.0019(10) 0.0022(12)
C6 0.0328(11) 0.0673(16) 0.0553(13) -0.0021(11) -0.0013(10) 0.0006(12)
C7 0.0454(12) 0.0613(16) 0.0530(14) 0.0030(11) -0.0028(11) 0.0063(12)
C8 0.0412(12) 0.0544(14) 0.0491(13) 0.0001(10) 0.0029(10) 0.0052(11)
C9 0.0402(11) 0.0545(14) 0.0448(12) -0.0016(10) 0.0042(10) 0.0000(11)
C10 0.0393(11) 0.0569(14) 0.0428(12) -0.0033(10) 0.0037(9) -0.0035(11)
C11 0.0463(13) 0.094(2) 0.085(2) 0.0059(14) -0.0003(13) 0.0254(17)
C12 0.0486(13) 0.0697(17) 0.0543(15) 0.0002(12) 0.0060(11) 0.0100(13)
C13 0.0400(12) 0.0816(18) 0.0638(16) -0.0047(12) 0.0038(11) 0.0176(14)
C14 0.0742(19) 0.124(3) 0.075(2) 0.0012(18) 0.0247(16) 0.020(2)
C15 0.086(2) 0.097(2) 0.094(2) -0.0331(19) -0.0049(17) 0.024(2)
C16 0.077(2) 0.119(3) 0.106(2) 0.002(2) -0.0097(18) 0.062(2)
C17 0.084(2) 0.081(2) 0.119(3) -0.0242(18) 0.0142(19) 0.022(2)

loop_
_atom_type_symbol
_atom_type_description
_atom_type_scat_dispersion_real
_atom_type_scat_dispersion_imag
_atom_type_scat_source
C C 0.0181 0.0091 'International Tables Vol C Tables 4.2.6.8 and 6.1.1.4'
H H 0.0000 0.0000 'International Tables Vol C Tables 4.2.6.8 and 6.1.1.4'
O O 0.0492 0.0322 'International Tables Vol C Tables 4.2.6.8 and 6.1.1.4'

loop_
_geom_angle_atom_site_label_1
_geom_angle_atom_site_label_2
_geom_angle_atom_site_label_3
_geom_angle_site_symmetry_3
_geom_angle
C1 O1 C12 . 108.35(16)
C12 O2 C17 . 113.6(2)
C7 O3 C16 . 118.3(2)
C6 O4 H4 . 108(3)
C2 C1 O1 . 127.89(19)
C2 C1 C9 . 122.3(2)
O1 C1 C9 . 109.76(19)
C1 C2 C3 . 115.48(19)
C1 C2 C2 4_556 123.0(2)
C3 C2 C2 4_556 121.44(19)
C4 C3 C2 . 122.1(2)
C4 C3 C11 . 119.6(2)
C2 C3 C11 . 118.3(2)
C3 C4 C10 . 122.0(2)
C3 C4 H4A . 119.0
C10 C4 H4A . 119.0
C6 C5 C10 . 117.0(2)
C6 C5 C13 . 122.44(19)
C10 C5 C13 . 120.5(2)
O4 C6 C5 . 117.8(2)
O4 C6 C7 . 117.3(2)
C5 C6 C7 . 124.81(19)
O3 C7 C8 . 128.5(2)
O3 C7 C6 . 113.13(19)
C8 C7 C6 . 118.4(2)
C7 C8 C9 . 116.9(2)
C7 C8 C12 . 137.0(2)
C9 C8 C12 . 105.79(18)
C8 C9 C10 . 126.9(2)
C8 C9 C1 . 110.1(2)
C10 C9 C1 . 123.0(2)
C9 C10 C4 . 114.98(19)
C9 C10 C5 . 115.9(2)
C4 C10 C5 . 129.1(2)
C3 C11 H11B . 109.5
C3 C11 H11C . 109.5
H11B C11 H11C . 109.5
C3 C11 H11A . 109.5
H11B C11 H11A . 109.5
H11C C11 H11A . 109.5
O2 C12 O1 . 110.5(2)
O2 C12 C8 . 107.31(18)
O1 C12 C8 . 103.82(18)
O2 C12 H12 . 111.6
O1 C12 H12 . 111.6
C8 C12 H12 . 111.6
C5 C13 C15 . 113.8(2)
C5 C13 C14 . 111.3(2)
C15 C13 C14 . 111.8(2)
C5 C13 H13 . 106.5
C15 C13 H13 . 106.5
C14 C13 H13 . 106.5
C13 C14 H14A . 109.5
C13 C14 H14C . 109.5
H14A C14 H14C . 109.5
C13 C14 H14B . 109.5
H14A C14 H14B . 109.5
H14C C14 H14B . 109.5
C13 C15 H15B . 109.5
C13 C15 H15A . 109.5
H15B C15 H15A . 109.5
C13 C15 H15C . 109.5
H15B C15 H15C . 109.5
H15A C15 H15C . 109.5
O3 C16 H16C . 109.5
O3 C16 H16A . 109.5
H16C C16 H16A . 109.5
O3 C16 H16B . 109.5
H16C C16 H16B . 109.5
H16A C16 H16B . 109.5
O2 C17 H17B . 109.5
O2 C17 H17A . 109.5
H17B C17 H17A . 109.5
O2 C17 H17C . 109.5
H17B C17 H17C . 109.5
H17A C17 H17C . 109.5

loop_
_geom_bond_atom_site_label_1
_geom_bond_atom_site_label_2
_geom_bond_site_symmetry_2
_geom_bond_distance
O1 C1 . 1.374(3)
O1 C12 . 1.463(3)
O2 C12 . 1.398(3)
O2 C17 . 1.431(3)
O3 C7 . 1.364(3)
O3 C16 . 1.427(3)
O4 C6 . 1.370(3)
O4 H4 . 0.67(3)
C1 C2 . 1.359(3)
C1 C9 . 1.404(3)
C2 C3 . 1.437(3)
C2 C2 4_556 1.492(4)
C3 C4 . 1.374(3)
C3 C11 . 1.500(3)
C4 C10 . 1.413(3)
C4 H4A . 0.9300
C5 C6 . 1.380(3)
C5 C10 . 1.438(3)
C5 C13 . 1.514(3)
C6 C7 . 1.420(3)
C7 C8 . 1.368(3)
C8 C9 . 1.390(3)
C8 C12 . 1.519(3)
C9 C10 . 1.391(3)
C11 H11B . 0.9600
C11 H11C . 0.9600
C11 H11A . 0.9600
C12 H12 . 0.9800
C13 C15 . 1.516(4)
C13 C14 . 1.523(4)
C13 H13 . 0.9800
C14 H14A . 0.9600
C14 H14C . 0.9600
C14 H14B . 0.9600
C15 H15B . 0.9600
C15 H15A . 0.9600
C15 H15C . 0.9600
C16 H16C . 0.9600
C16 H16A . 0.9600
C16 H16B . 0.9600
C17 H17B . 0.9600
C17 H17A . 0.9600
C17 H17C . 0.9600

loop_
_geom_hbond_atom_site_label_D
_geom_hbond_atom_site_label_H
_geom_hbond_atom_site_label_A
_geom_hbond_site_symmetry_A
_geom_hbond_distance_DH
_geom_hbond_distance_HA
_geom_hbond_distance_DA
_geom_hbond_angle_DHA
O4 H4 O3 . 0.67(3) 2.17(4) 2.586(3) 122(4)
C17 H17A O1 5_557 0.96 2.71 3.286(3) 119
C17 H17C Cg 8_556 0.96 2.77 3.551(4) 139

loop_
_geom_torsion_atom_site_label_1
_geom_torsion_atom_site_label_2
_geom_torsion_atom_site_label_3
_geom_torsion_atom_site_label_4
_geom_torsion_site_symmetry_1
_geom_torsion_site_symmetry_4
_geom_torsion
C12 O1 C1 C2 . . 172.7(2)
C12 O1 C1 C9 . . -9.9(3)
O1 C1 C2 C3 . . -179.4(2)
C9 C1 C2 C3 . . 3.6(3)
O1 C1 C2 C2 . 4_556 3.4(4)
C9 C1 C2 C2 . 4_556 -173.7(2)
C1 C2 C3 C4 . . -3.4(3)
C2 C2 C3 C4 4_556 . 173.9(2)
C1 C2 C3 C11 . . 174.6(2)
C2 C2 C3 C11 4_556 . -8.1(4)
C2 C3 C4 C10 . . 0.6(4)
C11 C3 C4 C10 . . -177.4(2)
C10 C5 C6 O4 . . -179.0(2)
C13 C5 C6 O4 . . 2.7(4)
C10 C5 C6 C7 . . 1.6(4)
C13 C5 C6 C7 . . -176.6(2)
C16 O3 C7 C8 . . -10.0(4)
C16 O3 C7 C6 . . 171.4(2)
O4 C6 C7 O3 . . -1.3(3)
C5 C6 C7 O3 . . 178.0(2)
O4 C6 C7 C8 . . 179.9(2)
C5 C6 C7 C8 . . -0.8(4)
O3 C7 C8 C9 . . -179.8(2)
C6 C7 C8 C9 . . -1.3(4)
O3 C7 C8 C12 . . -6.8(5)
C6 C7 C8 C12 . . 171.7(3)
C7 C8 C9 C10 . . 2.6(4)
C12 C8 C9 C10 . . -172.4(2)
C7 C8 C9 C1 . . -176.7(2)
C12 C8 C9 C1 . . 8.3(3)
C2 C1 C9 C8 . . 178.3(2)
O1 C1 C9 C8 . . 0.8(3)
C2 C1 C9 C10 . . -1.0(4)
O1 C1 C9 C10 . . -178.6(2)
C8 C9 C10 C4 . . 178.9(2)
C1 C9 C10 C4 . . -1.9(3)
C8 C9 C10 C5 . . -1.7(3)
C1 C9 C10 C5 . . 177.5(2)
C3 C4 C10 C9 . . 2.0(3)
C3 C4 C10 C5 . . -177.2(2)
C6 C5 C10 C9 . . -0.4(3)
C13 C5 C10 C9 . . 177.8(2)
C6 C5 C10 C4 . . 178.8(2)
C13 C5 C10 C4 . . -2.9(4)
C17 O2 C12 O1 . . -68.7(3)
C17 O2 C12 C8 . . 178.7(2)
C1 O1 C12 O2 . . -100.5(2)
C1 O1 C12 C8 . . 14.3(2)
C7 C8 C12 O2 . . -70.0(4)
C9 C8 C12 O2 . . 103.5(2)
C7 C8 C12 O1 . . 172.9(3)
C9 C8 C12 O1 . . -13.6(2)
C6 C5 C13 C15 . . -64.3(3)
C10 C5 C13 C15 . . 117.5(3)
C6 C5 C13 C14 . . 63.1(3)
C10 C5 C13 C14 . . -115.1(3)

loop_
_platon_squeeze_void_nr
_platon_squeeze_void_average_x
_platon_squeeze_void_average_y
_platon_squeeze_void_average_z
_platon_squeeze_void_volume
_platon_squeeze_void_count_electrons
_platon_squeeze_void_content
1 0.000 0.500 -0.017 329 10 ' '
2 0.500 1.000 -0.018 329 10 ' '
